data_4509280
loop_
_publ_author_name
'Thu\'ery, Pierre'

_publ_section_title
;
 Uranyl Ion Complexes with Cucurbit[5]uril: from Molecular Capsules to
 Uranyl-Organic Frameworks
;
_journal_issue 2
_journal_name_full 'Crystal Growth &amp; Design'
_journal_page_first 1208
_journal_page_last 1215
_journal_paper_doi 10.1021/cg8011603
_journal_volume 9
_journal_year 2009
_chemical_formula_sum 'C30 H34 N20 O22 Re2 U'
_chemical_formula_weight 1637.20
_space_group_IT_number 82
_symmetry_cell_setting tetragonal
_symmetry_space_group_name_Hall 'I -4'
_symmetry_space_group_name_H-M 'I -4'
_atom_sites_solution_hydrogens geom
_atom_sites_solution_primary direct
_atom_sites_solution_secondary difmap
_audit_creation_method SHELXL-97
_cell_angle_alpha 90.00
_cell_angle_beta 90.00
_cell_angle_gamma 90.00
_cell_formula_units_Z 8
_cell_length_a 26.4815(11)
_cell_length_b 26.4815(11)
_cell_length_c 13.5552(4)
_cell_measurement_reflns_used 129221
_cell_measurement_temperature 100(2)
_cell_measurement_theta_max 25.67
_cell_measurement_theta_min 3.08
_cell_volume 9505.9(6)
_computing_cell_refinement 'HKL2000 (Otwinowski & Minor, 1997)'
_computing_data_collection 'COLLECT (Nonius, 1998)'
_computing_data_reduction 'HKL2000 (Otwinowski & Minor, 1997)'
_computing_molecular_graphics 'SHELXTL (Sheldrick, 1999)'
_computing_publication_material 'SHELXTL (Sheldrick, 1999); PLATON (Spek, 2003)'
_computing_structure_refinement 'SHELXL-97 (Sheldrick, 1997)'
_computing_structure_solution 'SHELXS-97 (Sheldrick, 1997)'
_diffrn_ambient_temperature 100(2)
_diffrn_measured_fraction_theta_full 0.997
_diffrn_measured_fraction_theta_max 0.997
_diffrn_measurement_device_type 'Nonius Kappa-CCD area-detector diffractometer'
_diffrn_measurement_method 'two \f and three \w scans with 2\% steps (373 frames)'
_diffrn_radiation_monochromator graphite
_diffrn_radiation_source 'fine-focus sealed tube'
_diffrn_radiation_type MoK\a
_diffrn_radiation_wavelength 0.71073
_diffrn_reflns_av_R_equivalents 0.0521
_diffrn_reflns_av_sigmaI/netI 0.0301
_diffrn_reflns_limit_h_max 22
_diffrn_reflns_limit_h_min -22
_diffrn_reflns_limit_k_max 32
_diffrn_reflns_limit_k_min -32
_diffrn_reflns_limit_l_max 16
_diffrn_reflns_limit_l_min -16
_diffrn_reflns_number 129221
_diffrn_reflns_theta_full 25.67
_diffrn_reflns_theta_max 25.67
_diffrn_reflns_theta_min 3.08
_diffrn_standards_decay_% 0
_diffrn_standards_interval_time 0
_diffrn_standards_number 0
_exptl_absorpt_coefficient_mu 8.582
_exptl_absorpt_correction_T_max 0.773
_exptl_absorpt_correction_T_min 0.478
_exptl_absorpt_correction_type multi-scan
_exptl_absorpt_process_details 'SCALEPACK (Otwinowski & Minor, 1997)'
_exptl_crystal_colour 'translucent light yellow'
_exptl_crystal_density_diffrn 2.288
_exptl_crystal_density_method 'not measured'
_exptl_crystal_description lath
_exptl_crystal_F_000 6176
_exptl_crystal_size_max 0.12
_exptl_crystal_size_mid 0.05
_exptl_crystal_size_min 0.03
_refine_diff_density_max 2.449
_refine_diff_density_min -1.492
_refine_diff_density_rms 0.185
_refine_ls_abs_structure_details 'Flack H D (1983), Acta Cryst. A39, 876-881'
_refine_ls_abs_structure_Flack 0.500(13)
_refine_ls_extinction_coef 0.00016(4)
_refine_ls_extinction_expression Fc^*^=kFc[1+0.001xFc^2^\l^3^/sin(2\q)]^-1/4^
_refine_ls_extinction_method SHELXL
_refine_ls_goodness_of_fit_ref 1.031
_refine_ls_hydrogen_treatment constr
_refine_ls_matrix_type full
_refine_ls_number_parameters 698
_refine_ls_number_reflns 9017
_refine_ls_number_restraints 112
_refine_ls_restrained_S_all 1.058
_refine_ls_R_factor_all 0.0686
_refine_ls_R_factor_gt 0.0616
_refine_ls_shift/su_max 0.001
_refine_ls_shift/su_mean 0.000
_refine_ls_structure_factor_coef Fsqd
_refine_ls_weighting_details 'calc w=1/[\s^2^(Fo^2^)+(0.1273P)^2^+47.6902P] where P=(Fo^2^+2Fc^2^)/3'
_refine_ls_weighting_scheme calc
_refine_ls_wR_factor_gt 0.1658
_refine_ls_wR_factor_ref 0.1714
_reflns_number_gt 8049
_reflns_number_total 9017
_reflns_threshold_expression >2sigma(I)
_cod_data_source_file cg8011603sup1.cif
_cod_data_source_block 1
_cod_database_code 4509280

loop_
_symmetry_equiv_pos_as_xyz
'x, y, z'
'-x, -y, z'
'y, -x, -z'
'-y, x, -z'
'x+1/2, y+1/2, z+1/2'
'-x+1/2, -y+1/2, z+1/2'
'y+1/2, -x+1/2, -z+1/2'
'-y+1/2, x+1/2, -z+1/2'

loop_
_atom_site_label
_atom_site_type_symbol
_atom_site_fract_x
_atom_site_fract_y
_atom_site_fract_z
_atom_site_U_iso_or_equiv
_atom_site_adp_type
_atom_site_occupancy
_atom_site_symmetry_multiplicity
_atom_site_calc_flag
_atom_site_refinement_flags
U U 0.283832(17) 0.75206(2) 0.40435(4) 0.05181(18) Uani 1 1 d .
Re1 Re 0.28427(8) 0.96013(8) 0.56072(16) 0.0563(4) Uani 1 1 d D
Re2 Re 0.13126(5) 0.62069(7) 0.47024(14) 0.0534(4) Uani 1 1 d D
O1 O 0.2203(4) 0.7722(5) 0.3894(9) 0.073(3) Uani 1 1 d .
O2 O 0.3470(3) 0.7313(3) 0.4193(7) 0.049(2) Uani 1 1 d .
O3 O 0.2743(4) 0.7529(4) 0.5801(7) 0.058(2) Uani 1 1 d .
O4 O 0.4853(5) 0.6826(6) 0.6853(11) 0.085(4) Uani 1 1 d .
O5 O 0.3091(4) 0.8342(4) 0.4594(9) 0.062(3) Uani 1 1 d .
O6 O 0.5181(4) 0.7676(6) 0.5266(11) 0.079(3) Uani 1 1 d .
O7 O 0.3126(3) 0.8013(4) 0.2659(9) 0.067(3) Uani 1 1 d .
O8 O 0.5348(4) 0.7417(5) 0.2790(10) 0.080(4) Uani 1 1 d .
O9 O 0.2802(4) 0.7014(5) 0.2598(8) 0.068(3) Uani 1 1 d .
O10 O 0.4912(5) 0.6275(5) 0.2877(12) 0.086(4) Uani 1 1 d .
O11 O 0.2559(4) 0.6721(4) 0.4542(8) 0.055(2) Uani 1 1 d .
O12 O 0.4633(5) 0.5985(6) 0.5220(10) 0.085(4) Uani 1 1 d .
O13 O 0.3162(5) 0.9663(6) 0.4489(8) 0.096(3) Uani 1 1 d DU
O14 O 0.3223(8) 0.9400(8) 0.6533(9) 0.096(3) Uani 1 1 d DU
O15 O 0.2634(7) 1.0219(4) 0.5825(17) 0.096(3) Uani 1 1 d DU
O16 O 0.2329(4) 0.9229(4) 0.5390(11) 0.096(3) Uani 1 1 d DU
O17 O 0.1701(6) 0.6217(7) 0.5722(10) 0.097(5) Uani 1 1 d DU
O18 O 0.1110(10) 0.6802(5) 0.4394(14) 0.090(8) Uani 1 1 d DU
O19 O 0.1639(7) 0.5935(6) 0.3735(11) 0.081(5) Uani 1 1 d DU
O20 O 0.0754(7) 0.5907(15) 0.4933(19) 0.12(2) Uani 1 1 d DU
O21 O 0.1887(13) 0.8996(13) 0.3704(18) 0.107(10) Uani 1 1 d U
O22 O 0.4597(6) 0.5676(7) -0.0581(9) 0.101(4) Uani 1 1 d U
N1 N 0.3133(5) 0.6960(5) 0.6801(9) 0.057(3) Uani 1 1 d .
N2 N 0.3394(5) 0.7748(5) 0.6854(10) 0.059(3) Uani 1 1 d .
N3 N 0.4257(4) 0.7453(6) 0.7123(10) 0.065(4) Uani 1 1 d .
N4 N 0.3991(5) 0.6647(6) 0.7145(15) 0.083(5) Uani 1 1 d .
N5 N 0.3700(6) 0.8431(5) 0.5818(12) 0.072(4) Uani 1 1 d .
N6 N 0.3876(5) 0.8681(4) 0.4325(11) 0.064(3) Uani 1 1 d .
N7 N 0.4735(5) 0.8342(5) 0.4514(14) 0.077(4) Uani 1 1 d .
N8 N 0.4560(6) 0.8161(6) 0.6080(13) 0.079(4) Uani 1 1 d .
N9 N 0.3925(5) 0.8375(5) 0.2628(11) 0.063(3) Uani 1 1 d .
N10 N 0.3768(4) 0.7738(5) 0.1617(8) 0.054(3) Uani 1 1 d .
N11 N 0.4645(6) 0.7459(5) 0.1807(13) 0.074(4) Uani 1 1 d .
N12 N 0.4801(4) 0.8113(5) 0.2779(10) 0.058(3) Uani 1 1 d .
N13 N 0.3496(6) 0.6877(7) 0.1544(11) 0.079(4) Uani 1 1 d .
N14 N 0.3243(6) 0.6256(6) 0.2514(13) 0.077(4) Uani 1 1 d .
N15 N 0.4088(7) 0.5979(5) 0.2679(14) 0.084(5) Uani 1 1 d .
N16 N 0.4357(6) 0.6614(6) 0.1778(11) 0.077(4) Uani 1 1 d .
N17 N 0.3033(6) 0.5987(5) 0.4145(14) 0.082(5) Uani 1 1 d .
N18 N 0.2986(4) 0.6251(4) 0.5726(9) 0.055(3) Uani 1 1 d .
N19 N 0.3841(5) 0.5990(5) 0.5964(12) 0.069(4) Uani 1 1 d .
N20 N 0.3884(6) 0.5761(5) 0.4392(13) 0.075(4) Uani 1 1 d .
C1 C 0.3080(5) 0.7408(5) 0.6421(9) 0.047(3) Uani 1 1 d .
C2 C 0.3734(7) 0.7466(7) 0.7526(12) 0.069(4) Uani 1 1 d .
H2 H 0.3727 0.7608 0.8194 0.082 Uiso 1 1 calc R
C3 C 0.3558(6) 0.6927(6) 0.7516(10) 0.056(3) Uani 1 1 d .
H3 H 0.3449 0.6810 0.8168 0.067 Uiso 1 1 calc R
C4 C 0.4404(6) 0.6972(8) 0.7000(14) 0.072(5) Uani 1 1 d .
C5 C 0.3386(8) 0.8271(8) 0.6687(15) 0.080(5) Uani 1 1 d .
H5A H 0.3509 0.8442 0.7272 0.097 Uiso 1 1 calc R
H5B H 0.3040 0.8377 0.6579 0.097 Uiso 1 1 calc R
C6 C 0.4574(6) 0.7849(7) 0.7021(12) 0.067(4) Uani 1 1 d .
H6A H 0.4915 0.7722 0.7097 0.081 Uiso 1 1 calc R
H6B H 0.4512 0.8077 0.7569 0.081 Uiso 1 1 calc R
C7 C 0.3537(6) 0.8458(5) 0.4911(13) 0.062(4) Uani 1 1 d .
C8 C 0.4348(8) 0.8725(7) 0.4818(16) 0.079(5) Uani 1 1 d .
H8 H 0.4482 0.9070 0.4783 0.094 Uiso 1 1 calc R
C9 C 0.4226(8) 0.8562(7) 0.5927(18) 0.082(5) Uani 1 1 d .
H9 H 0.4278 0.8838 0.6398 0.099 Uiso 1 1 calc R
C10 C 0.4844(8) 0.8024(8) 0.5268(15) 0.081(5) Uani 1 1 d .
C11 C 0.3786(6) 0.8774(7) 0.3329(14) 0.072(4) Uani 1 1 d .
H11A H 0.3968 0.9078 0.3147 0.086 Uiso 1 1 calc R
H11B H 0.3429 0.8844 0.3249 0.086 Uiso 1 1 calc R
C12 C 0.5022(6) 0.8393(8) 0.3643(14) 0.072(4) Uani 1 1 d .
H12A H 0.5361 0.8269 0.3764 0.087 Uiso 1 1 calc R
H12B H 0.5048 0.8749 0.3476 0.087 Uiso 1 1 calc R
C13 C 0.3583(5) 0.8028(6) 0.2310(11) 0.055(4) Uani 1 1 d .
C14 C 0.4311(5) 0.7852(7) 0.1454(13) 0.062(4) Uani 1 1 d .
H14 H 0.4380 0.7938 0.0763 0.075 Uiso 1 1 calc R
C15 C 0.4412(5) 0.8299(6) 0.2140(13) 0.057(4) Uani 1 1 d .
H15 H 0.4520 0.8599 0.1776 0.069 Uiso 1 1 calc R
C16 C 0.4969(5) 0.7633(6) 0.2483(12) 0.059(4) Uani 1 1 d .
C17 C 0.3472(7) 0.7362(8) 0.1095(15) 0.076(4) Uani 1 1 d .
H17A H 0.3122 0.7471 0.1071 0.092 Uiso 1 1 calc R
H17B H 0.3593 0.7337 0.0421 0.092 Uiso 1 1 calc R
C18 C 0.4685(6) 0.6976(6) 0.1325(14) 0.067(4) Uani 1 1 d .
H18A H 0.4597 0.7012 0.0634 0.080 Uiso 1 1 calc R
H18B H 0.5031 0.6858 0.1363 0.080 Uiso 1 1 calc R
C19 C 0.3160(6) 0.6726(9) 0.2290(13) 0.074(5) Uani 1 1 d .
C20 C 0.3702(9) 0.6023(8) 0.2054(17) 0.083(5) Uani 1 1 d .
H20 H 0.3630 0.5713 0.1684 0.100 Uiso 1 1 calc R
C21 C 0.3860(7) 0.6499(8) 0.1357(15) 0.074(5) Uani 1 1 d .
H21 H 0.3879 0.6407 0.0658 0.089 Uiso 1 1 calc R
C22 C 0.4493(7) 0.6281(6) 0.2506(16) 0.072(4) Uani 1 1 d .
C23 C 0.2889(8) 0.5951(7) 0.3114(14) 0.076(5) Uani 1 1 d .
H23A H 0.2547 0.6076 0.3027 0.091 Uiso 1 1 calc R
H23B H 0.2899 0.5602 0.2901 0.091 Uiso 1 1 calc R
C24 C 0.4097(8) 0.5596(7) 0.3450(17) 0.084(5) Uani 1 1 d .
H24A H 0.4444 0.5492 0.3557 0.101 Uiso 1 1 calc R
H24B H 0.3911 0.5303 0.3222 0.101 Uiso 1 1 calc R
C25 C 0.2807(8) 0.6352(7) 0.4767(13) 0.075(5) Uani 1 1 d .
C26 C 0.3362(6) 0.5830(5) 0.5747(12) 0.060(4) Uani 1 1 d .
H26 H 0.3253 0.5553 0.6179 0.072 Uiso 1 1 calc R
C27 C 0.3372(7) 0.5669(6) 0.4651(12) 0.062(4) Uani 1 1 d .
H27 H 0.3283 0.5313 0.4571 0.075 Uiso 1 1 calc R
C28 C 0.4155(7) 0.5904(6) 0.5161(13) 0.065(4) Uani 1 1 d .
C29 C 0.2798(6) 0.6528(7) 0.6582(13) 0.066(4) Uani 1 1 d .
H29A H 0.2785 0.6305 0.7149 0.079 Uiso 1 1 calc R
H29B H 0.2459 0.6649 0.6451 0.079 Uiso 1 1 calc R
C30 C 0.4011(6) 0.6092(6) 0.6949(13) 0.065(4) Uani 1 1 d .
H30A H 0.4354 0.5972 0.7029 0.078 Uiso 1 1 calc R
H30B H 0.3798 0.5916 0.7419 0.078 Uiso 1 1 calc R

loop_
_atom_site_aniso_label
_atom_site_aniso_U_11
_atom_site_aniso_U_22
_atom_site_aniso_U_33
_atom_site_aniso_U_23
_atom_site_aniso_U_13
_atom_site_aniso_U_12
U 0.0351(2) 0.0642(3) 0.0562(3) 0.0123(2) -0.0002(2) 0.0027(2)
Re1 0.0865(12) 0.0401(6) 0.0423(7) 0.0011(4) -0.0091(9) 0.0226(9)
Re2 0.0517(7) 0.0547(10) 0.0538(9) 0.0061(7) 0.0124(6) 0.0048(5)
O1 0.051(5) 0.095(7) 0.073(6) 0.029(5) 0.002(5) 0.008(5)
O2 0.036(4) 0.058(5) 0.054(5) -0.004(4) -0.004(4) -0.004(4)
O3 0.062(6) 0.067(6) 0.046(5) -0.002(4) 0.013(4) 0.018(5)
O4 0.069(6) 0.103(7) 0.084(7) 0.030(6) 0.006(5) 0.029(6)
O5 0.052(6) 0.059(6) 0.075(7) 0.018(5) 0.013(5) 0.013(4)
O6 0.047(6) 0.100(9) 0.089(8) -0.003(7) 0.000(6) 0.016(6)
O7 0.032(4) 0.084(7) 0.084(7) 0.050(6) 0.004(4) 0.008(4)
O8 0.043(5) 0.105(9) 0.091(9) 0.036(7) 0.004(6) 0.024(6)
O9 0.039(5) 0.111(9) 0.054(6) 0.001(6) 0.000(4) -0.026(5)
O10 0.087(9) 0.069(8) 0.102(10) 0.016(7) 0.032(8) 0.010(6)
O11 0.049(5) 0.048(5) 0.070(6) -0.001(5) 0.012(5) 0.001(4)
O12 0.060(6) 0.106(7) 0.088(7) 0.027(6) 0.021(5) 0.031(5)
O13 0.109(4) 0.077(4) 0.103(5) -0.008(4) 0.024(4) 0.036(4)
O14 0.109(4) 0.077(4) 0.103(5) -0.008(4) 0.024(4) 0.036(4)
O15 0.109(4) 0.077(4) 0.103(5) -0.008(4) 0.024(4) 0.036(4)
O16 0.108(4) 0.077(4) 0.103(5) -0.008(4) 0.024(4) 0.037(4)
O17 0.113(9) 0.097(9) 0.080(8) 0.017(7) 0.006(7) 0.012(8)
O18 0.101(11) 0.089(11) 0.081(11) 0.011(8) 0.011(9) 0.013(9)
O19 0.085(8) 0.094(9) 0.065(8) -0.001(7) 0.017(7) 0.003(7)
O20 0.12(2) 0.12(2) 0.13(2) -0.004(10) -0.007(10) -0.003(10)
O21 0.118(13) 0.101(12) 0.102(13) -0.011(9) -0.010(9) -0.002(9)
O22 0.109(8) 0.147(9) 0.047(5) 0.007(6) 0.013(6) 0.057(7)
N1 0.056(7) 0.063(7) 0.054(7) 0.002(5) 0.005(5) 0.012(6)
N2 0.050(6) 0.063(7) 0.064(7) -0.011(6) 0.001(6) 0.007(6)
N3 0.026(5) 0.108(11) 0.061(7) -0.021(7) -0.001(5) 0.005(6)
N4 0.045(7) 0.086(10) 0.119(14) 0.019(9) 0.007(8) 0.020(7)
N5 0.075(9) 0.055(7) 0.087(10) -0.030(7) 0.007(8) 0.003(6)
N6 0.068(8) 0.041(6) 0.083(9) 0.007(6) 0.007(7) -0.008(5)
N7 0.054(7) 0.061(8) 0.115(13) 0.010(8) 0.013(8) -0.002(6)
N8 0.062(8) 0.082(9) 0.091(11) -0.023(8) -0.013(8) -0.009(7)
N9 0.055(7) 0.052(7) 0.081(9) 0.019(6) 0.012(6) -0.002(5)
N10 0.035(5) 0.087(9) 0.041(6) 0.020(6) -0.002(4) -0.004(5)
N11 0.071(9) 0.054(7) 0.098(11) 0.023(7) 0.009(8) 0.001(6)
N12 0.046(6) 0.064(7) 0.065(7) 0.013(6) 0.010(5) 0.001(5)
N13 0.079(10) 0.101(12) 0.056(8) -0.019(8) 0.021(7) -0.033(9)
N14 0.062(8) 0.083(10) 0.086(10) -0.017(9) 0.014(7) -0.027(8)
N15 0.103(12) 0.048(7) 0.100(12) 0.013(7) 0.040(10) 0.005(7)
N16 0.078(10) 0.086(10) 0.067(9) 0.012(7) 0.023(7) -0.019(8)
N17 0.100(11) 0.038(6) 0.107(12) -0.001(7) 0.052(10) -0.014(6)
N18 0.050(6) 0.053(6) 0.063(7) 0.000(5) 0.017(5) 0.001(5)
N19 0.064(8) 0.067(7) 0.076(9) 0.030(7) 0.037(7) 0.018(6)
N20 0.091(10) 0.041(6) 0.094(11) 0.002(7) 0.041(9) 0.004(6)
C1 0.054(7) 0.051(7) 0.036(6) -0.002(5) 0.001(5) 0.028(6)
C2 0.069(10) 0.090(12) 0.047(8) 0.003(8) 0.006(7) 0.008(9)
C3 0.058(8) 0.075(9) 0.035(6) -0.004(6) -0.006(6) 0.015(7)
C4 0.043(8) 0.101(13) 0.072(10) 0.029(9) 0.018(7) 0.024(8)
C5 0.078(12) 0.083(12) 0.080(12) -0.017(10) 0.006(10) -0.002(10)
C6 0.057(8) 0.089(11) 0.055(8) 0.014(8) -0.010(7) -0.008(8)
C7 0.067(10) 0.040(7) 0.078(11) 0.000(7) 0.014(8) 0.011(6)
C8 0.079(8) 0.068(8) 0.089(9) -0.010(7) 0.023(7) -0.014(7)
C9 0.088(12) 0.067(10) 0.092(13) -0.028(10) 0.005(11) -0.015(9)
C10 0.088(9) 0.078(8) 0.076(8) 0.003(7) -0.002(7) -0.020(7)
C11 0.060(7) 0.063(7) 0.092(9) 0.014(7) 0.001(7) 0.000(6)
C12 0.048(8) 0.089(12) 0.079(11) 0.013(9) -0.003(7) -0.010(8)
C13 0.038(6) 0.064(8) 0.062(8) 0.039(7) 0.000(6) 0.000(6)
C14 0.035(6) 0.086(11) 0.066(9) 0.030(8) 0.004(6) 0.012(7)
C15 0.033(6) 0.061(8) 0.078(10) 0.012(7) -0.003(6) 0.004(6)
C16 0.038(6) 0.071(9) 0.067(9) 0.034(8) 0.001(6) 0.004(6)
C17 0.071(8) 0.092(8) 0.067(8) 0.009(7) -0.005(7) -0.007(7)
C18 0.060(9) 0.067(10) 0.074(10) 0.010(8) 0.004(8) 0.012(7)
C19 0.039(8) 0.119(16) 0.064(9) -0.006(10) 0.017(7) -0.026(9)
C20 0.091(9) 0.075(8) 0.084(9) -0.006(7) 0.010(8) -0.022(7)
C21 0.070(10) 0.083(12) 0.070(10) -0.010(9) 0.019(8) -0.015(9)
C22 0.074(8) 0.053(7) 0.088(8) 0.007(6) 0.020(7) -0.008(6)
C23 0.078(8) 0.078(8) 0.071(8) -0.009(7) 0.020(7) -0.030(7)
C24 0.085(9) 0.069(8) 0.097(9) -0.002(7) 0.030(7) 0.001(7)
C25 0.092(13) 0.079(11) 0.055(9) -0.008(8) 0.034(9) -0.028(10)
C26 0.071(7) 0.041(5) 0.069(7) 0.008(5) 0.029(6) 0.002(5)
C27 0.079(8) 0.047(6) 0.060(7) -0.011(5) 0.031(6) -0.005(6)
C28 0.065(7) 0.062(7) 0.068(7) 0.018(6) 0.023(6) 0.010(6)
C29 0.061(9) 0.072(10) 0.065(9) 0.014(8) 0.009(7) 0.004(7)
C30 0.055(8) 0.065(9) 0.075(10) 0.019(8) 0.026(8) 0.025(7)

loop_
_atom_type_symbol
_atom_type_description
_atom_type_scat_dispersion_real
_atom_type_scat_dispersion_imag
_atom_type_scat_source
C C 0.0033 0.0016 'International Tables Vol C Tables 4.2.6.8 and 6.1.1.4'
H H 0.0000 0.0000 'International Tables Vol C Tables 4.2.6.8 and 6.1.1.4'
N N 0.0061 0.0033 'International Tables Vol C Tables 4.2.6.8 and 6.1.1.4'
O O 0.0106 0.0060 'International Tables Vol C Tables 4.2.6.8 and 6.1.1.4'
U U -9.6767 9.6646 'International Tables Vol C Tables 4.2.6.8 and 6.1.1.4'
Re Re -1.0185 7.2310 'International Tables Vol C Tables 4.2.6.8 and 6.1.1.4'

loop_
_geom_angle_atom_site_label_1
_geom_angle_atom_site_label_2
_geom_angle_atom_site_label_3
_geom_angle
O2 U O1 179.4(5)
O2 U O11 89.1(4)
O1 U O11 90.4(5)
O2 U O9 87.5(4)
O1 U O9 92.1(5)
O11 U O9 73.4(4)
O2 U O5 89.0(4)
O1 U O5 91.5(5)
O11 U O5 145.0(4)
O9 U O5 141.3(4)
O2 U O3 89.4(4)
O1 U O3 90.6(5)
O11 U O3 71.8(4)
O9 U O3 145.1(4)
O5 U O3 73.2(4)
O2 U O7 87.6(4)
O1 U O7 92.7(4)
O11 U O7 144.5(4)
O9 U O7 71.1(4)
O5 U O7 70.3(4)
O3 U O7 143.4(4)
O14 Re1 O16 114.8(10)
O14 Re1 O13 112.6(7)
O16 Re1 O13 107.0(6)
O14 Re1 O15 110.9(7)
O16 Re1 O15 108.5(6)
O13 Re1 O15 102.2(9)
O20 Re2 O18 101.6(18)
O20 Re2 O17 112.2(9)
O18 Re2 O17 111.5(7)
O20 Re2 O19 112.3(8)
O18 Re2 O19 110.7(7)
O17 Re2 O19 108.4(9)
C1 O3 U 125.6(8)
C7 O5 U 125.0(9)
C13 O7 U 126.5(7)
C19 O9 U 125.0(10)
C25 O11 U 128.9(10)
C1 N1 C29 124.2(13)
C1 N1 C3 113.2(13)
C29 N1 C3 122.5(13)
C1 N2 C5 125.1(14)
C1 N2 C2 107.7(13)
C5 N2 C2 127.2(15)
C4 N3 C6 122.9(13)
C4 N3 C2 109.8(14)
C6 N3 C2 126.7(15)
C4 N4 C3 110.5(15)
C4 N4 C30 123.4(14)
C3 N4 C30 126.1(14)
C7 N5 C9 113.8(17)
C7 N5 C5 124.8(16)
C9 N5 C5 121.4(18)
C7 N6 C11 122.6(15)
C7 N6 C8 110.3(15)
C11 N6 C8 126.3(15)
C10 N7 C12 125.1(16)
C10 N7 C8 111.1(18)
C12 N7 C8 122.2(16)
C10 N8 C9 115.2(19)
C10 N8 C6 120.9(16)
C9 N8 C6 123.6(17)
C13 N9 C15 110.5(14)
C13 N9 C11 121.7(13)
C15 N9 C11 127.7(14)
C13 N10 C17 123.4(13)
C13 N10 C14 110.5(13)
C17 N10 C14 126.2(14)
C16 N11 C18 124.8(15)
C16 N11 C14 111.6(15)
C18 N11 C14 122.3(17)
C16 N12 C15 111.4(13)
C16 N12 C12 123.1(13)
C15 N12 C12 125.5(14)
C19 N13 C21 111.0(17)
C19 N13 C17 122.4(18)
C21 N13 C17 126.5(15)
C19 N14 C23 122.8(16)
C19 N14 C20 115.8(15)
C23 N14 C20 121.2(17)
C20 N15 C22 116.4(17)
C20 N15 C24 121.9(18)
C22 N15 C24 121(2)
C22 N16 C18 125.4(16)
C22 N16 C21 112.5(15)
C18 N16 C21 121.1(15)
C27 N17 C25 112.8(18)
C27 N17 C23 126.8(15)
C25 N17 C23 120.4(18)
C25 N18 C29 121.5(13)
C25 N18 C26 112.6(13)
C29 N18 C26 125.9(13)
C26 N19 C28 109.6(17)
C26 N19 C30 123.3(12)
C28 N19 C30 124.9(15)
C28 N20 C27 111.8(14)
C28 N20 C24 124.4(16)
C27 N20 C24 122.3(17)
O3 C1 N1 124.7(14)
O3 C1 N2 123.5(12)
N1 C1 N2 111.5(12)
N2 C2 N3 110.6(13)
N2 C2 C3 106.5(14)
N3 C2 C3 105.2(14)
N2 C2 H2 111.4
N3 C2 H2 111.4
C3 C2 H2 111.4
N4 C3 N1 113.7(13)
N4 C3 C2 104.0(14)
N1 C3 C2 100.6(12)
N4 C3 H3 112.6
N1 C3 H3 112.6
C2 C3 H3 112.6
O4 C4 N3 125.6(18)
O4 C4 N4 124.5(18)
N3 C4 N4 109.8(13)
N2 C5 N5 113.3(15)
N2 C5 H5A 108.9
N5 C5 H5A 108.9
N2 C5 H5B 108.9
N5 C5 H5B 108.9
H5A C5 H5B 107.7
N3 C6 N8 119.5(14)
N3 C6 H6A 107.4
N8 C6 H6A 107.4
N3 C6 H6B 107.4
N8 C6 H6B 107.4
H6A C6 H6B 107.0
O5 C7 N5 127.1(15)
O5 C7 N6 121.4(16)
N5 C7 N6 111.2(16)
N6 C8 N7 114.6(16)
N6 C8 C9 104.1(14)
N7 C8 C9 102.3(16)
N6 C8 H8 111.7
N7 C8 H8 111.8
C9 C8 H8 111.7
N8 C9 N5 116.3(15)
N8 C9 C8 102.6(17)
N5 C9 C8 99.4(17)
N8 C9 H9 112.5
N5 C9 H9 112.5
C8 C9 H9 112.5
O6 C10 N7 126(2)
O6 C10 N8 124.7(19)
N7 C10 N8 108.8(19)
N6 C11 N9 117.2(14)
N6 C11 H11A 108.0
N9 C11 H11A 108.0
N6 C11 H11B 108.0
N9 C11 H11B 108.0
H11A C11 H11B 107.2
N7 C12 N12 113.2(13)
N7 C12 H12A 108.9
N12 C12 H12A 108.9
N7 C12 H12B 108.9
N12 C12 H12B 108.9
H12A C12 H12B 107.8
O7 C13 N10 126.4(15)
O7 C13 N9 121.6(16)
N10 C13 N9 112.0(12)
N11 C14 N10 113.2(13)
N11 C14 C15 104.4(13)
N10 C14 C15 103.7(12)
N11 C14 H14 111.7
N10 C14 H14 111.7
C15 C14 H14 111.7
N12 C15 N9 114.1(14)
N12 C15 C14 103.2(12)
N9 C15 C14 103.2(12)
N12 C15 H15 111.9
N9 C15 H15 111.9
C14 C15 H15 111.9
O8 C16 N11 126.4(17)
O8 C16 N12 125.7(17)
N11 C16 N12 107.8(12)
N13 C17 N10 112.7(15)
N13 C17 H17A 109.1
N10 C17 H17A 109.1
N13 C17 H17B 109.1
N10 C17 H17B 109.1
H17A C17 H17B 107.8
N16 C18 N11 110.8(15)
N16 C18 H18A 109.5
N11 C18 H18A 109.5
N16 C18 H18B 109.5
N11 C18 H18B 109.5
H18A C18 H18B 108.1
O9 C19 N14 128.2(15)
O9 C19 N13 122(2)
N14 C19 N13 109.4(17)
N15 C20 N14 113.2(19)
N15 C20 C21 103.8(16)
N14 C20 C21 97.6(16)
N15 C20 H20 113.6
N14 C20 H20 113.6
C21 C20 H20 113.6
N13 C21 N16 113.2(16)
N13 C21 C20 105.6(15)
N16 C21 C20 99.6(16)
N13 C21 H21 112.5
N16 C21 H21 112.5
C20 C21 H21 112.5
O10 C22 N15 129.9(18)
O10 C22 N16 123.0(16)
N15 C22 N16 107.1(18)
N17 C23 N14 109.1(14)
N17 C23 H23A 109.9
N14 C23 H23A 109.9
N17 C23 H23B 109.9
N14 C23 H23B 109.9
H23A C23 H23B 108.3
N15 C24 N20 114.4(15)
N15 C24 H24A 108.7
N20 C24 H24A 108.7
N15 C24 H24B 108.7
N20 C24 H24B 108.7
H24A C24 H24B 107.6
O11 C25 N18 124.4(15)
O11 C25 N17 128.9(18)
N18 C25 N17 106.1(18)
N19 C26 N18 112.9(12)
N19 C26 C27 105.9(13)
N18 C26 C27 101.5(13)
N19 C26 H26 112.0
N18 C26 H26 112.0
C27 C26 H26 112.0
N17 C27 N20 112.8(13)
N17 C27 C26 107.0(13)
N20 C27 C26 102.1(15)
N17 C27 H27 111.5
N20 C27 H27 111.5
C26 C27 H27 111.5
O12 C28 N20 129.1(16)
O12 C28 N19 120.9(19)
N20 C28 N19 110.0(16)
N18 C29 N1 110.1(12)
N18 C29 H29A 109.6
N1 C29 H29A 109.6
N18 C29 H29B 109.6
N1 C29 H29B 109.6
H29A C29 H29B 108.2
N19 C30 N4 109.9(14)
N19 C30 H30A 109.7
N4 C30 H30A 109.7
N19 C30 H30B 109.7
N4 C30 H30B 109.7
H30A C30 H30B 108.2

loop_
_geom_bond_atom_site_label_1
_geom_bond_atom_site_label_2
_geom_bond_distance
U O2 1.773(9)
U O1 1.776(10)
U O11 2.342(10)
U O9 2.376(12)
U O5 2.396(12)
U O3 2.396(9)
U O7 2.410(9)
Re1 O14 1.695(9)
Re1 O16 1.706(8)
Re1 O13 1.744(8)
Re1 O15 1.753(8)
Re2 O20 1.706(10)
Re2 O18 1.716(9)
Re2 O17 1.723(9)
Re2 O19 1.729(9)
O3 C1 1.267(16)
O4 C4 1.266(19)
O5 C7 1.29(2)
O6 C10 1.28(3)
O7 C13 1.299(16)
O8 C16 1.230(17)
O9 C19 1.29(2)
O10 C22 1.22(2)
O11 C25 1.22(2)
O12 C28 1.29(2)
N1 C1 1.301(19)
N1 C29 1.48(2)
N1 C3 1.487(18)
N2 C1 1.358(19)
N2 C5 1.40(2)
N2 C2 1.48(2)
N3 C4 1.34(2)
N3 C6 1.35(2)
N3 C2 1.49(2)
N4 C4 1.40(2)
N4 C3 1.46(2)
N4 C30 1.49(2)
N5 C7 1.30(2)
N5 C9 1.44(2)
N5 C5 1.50(3)
N6 C7 1.34(2)
N6 C11 1.39(2)
N6 C8 1.42(3)
N7 C10 1.36(3)
N7 C12 1.41(2)
N7 C8 1.50(2)
N8 C10 1.38(3)
N8 C9 1.40(3)
N8 C6 1.52(2)
N9 C13 1.36(2)
N9 C15 1.465(19)
N9 C11 1.47(2)
N10 C13 1.31(2)
N10 C17 1.45(2)
N10 C14 1.486(17)
N11 C16 1.34(2)
N11 C18 1.44(2)
N11 C14 1.45(2)
N12 C16 1.40(2)
N12 C15 1.433(19)
N12 C12 1.50(2)
N13 C19 1.41(2)
N13 C21 1.41(3)
N13 C17 1.42(3)
N14 C19 1.30(3)
N14 C23 1.48(2)
N14 C20 1.50(3)
N15 C20 1.33(3)
N15 C22 1.36(2)
N15 C24 1.46(3)
N16 C22 1.37(3)
N16 C18 1.43(2)
N16 C21 1.47(2)
N17 C27 1.41(3)
N17 C25 1.42(2)
N17 C23 1.45(3)
N18 C25 1.41(2)
N18 C29 1.46(2)
N18 C26 1.494(18)
N19 C26 1.37(2)
N19 C28 1.39(2)
N19 C30 1.43(3)
N20 C28 1.32(3)
N20 C27 1.42(2)
N20 C24 1.46(3)
C2 C3 1.50(3)
C2 H2 0.9800
C3 H3 0.9800
C5 H5A 0.9700
C5 H5B 0.9700
C6 H6A 0.9700
C6 H6B 0.9700
C8 C9 1.60(3)
C8 H8 0.9800
C9 H9 0.9800
C11 H11A 0.9700
C11 H11B 0.9700
C12 H12A 0.9700
C12 H12B 0.9700
C14 C15 1.53(3)
C14 H14 0.9800
C15 H15 0.9800
C17 H17A 0.9700
C17 H17B 0.9700
C18 H18A 0.9700
C18 H18B 0.9700
C20 C21 1.63(3)
C20 H20 0.9800
C21 H21 0.9800
C23 H23A 0.9700
C23 H23B 0.9700
C24 H24A 0.9700
C24 H24B 0.9700
C26 C27 1.55(2)
C26 H26 0.9800
C27 H27 0.9800
C29 H29A 0.9700
C29 H29B 0.9700
C30 H30A 0.9700
C30 H30B 0.9700
